data_7128750
loop_
_publ_author_name
'Goual, Nawel'
'Casimiro, Lorenzo'
'Delattre, Vincent'
'Retailleau, Pascal'
'Maisonneuve, St\'ephane'
'Bogliotti, Nicolas'
'M\'etivier, R\'emi'
'Xie, Juan'
'Marinetti, Angela'
'Voituriez, Arnaud'

_publ_section_title
;
 Triazonine-based bistable photoswitches: synthesis, characterization and
 photochromic properties.
;
_journal_issue 78
_journal_name_full 'Chemical communications (Cambridge, England)'
_journal_page_first 10079
_journal_page_last 10082
_journal_paper_doi 10.1039/d1cc02746h
_journal_volume 57
_journal_year 2021
_chemical_formula_moiety 'C19 H21 N3 O2'
_chemical_formula_sum 'C19 H21 N3 O2'
_chemical_formula_weight 323.39
_chemical_name_systematic
;
tert-butyl(E)-11,13-dihydro-12H-dibenzo[c,h][1,2,6]triazonine-12-carboxylate
;
_space_group_crystal_system monoclinic
_space_group_IT_number 14
_space_group_name_Hall '-P 2ybc'
_space_group_name_H-M_alt 'P 1 21/c 1'
_atom_sites_solution_hydrogens geom
_atom_sites_solution_primary other
_atom_sites_solution_secondary difmap
_audit_creation_method SHELXL-2018/3
_audit_update_record
;
2021-03-05 deposited with the CCDC.	2021-08-02 downloaded from the CCDC.
;
_cell_angle_alpha 90
_cell_angle_beta 91.874(3)
_cell_angle_gamma 90
_cell_formula_units_Z 4
_cell_length_a 13.7733(4)
_cell_length_b 10.3424(3)
_cell_length_c 12.3133(4)
_cell_measurement_reflns_used 9463
_cell_measurement_temperature 173(2)
_cell_measurement_theta_max 29.2490
_cell_measurement_theta_min 3.9330
_cell_volume 1753.08(9)
_computing_cell_refinement 'CrysAlisPro 1.171.39.46 (Rigaku OD, 2018)'
_computing_data_collection 'CrysAlisPro 1.171.39.46 (Rigaku OD, 2018)'
_computing_data_reduction 'CrysAlisPro 1.171.39.46 (Rigaku OD, 2018)'
_computing_structure_refinement 'SHELXL-2018/3 (Sheldrick, 2015b)'
_computing_structure_solution 'SHELXT (Sheldrick, 2015a)'
_diffrn_ambient_temperature 173(2)
_diffrn_detector 'Dectris PILATUS3 R 200K-A area detector'
_diffrn_detector_area_resol_mean 5.811
_diffrn_detector_type 'Hybrid Photon Counting area detector'
_diffrn_measured_fraction_theta_full 0.996
_diffrn_measured_fraction_theta_max 0.990
_diffrn_measurement_device 'kappa gonio four-circle diffractometer'
_diffrn_measurement_device_type 'Rigaku XtaLAB PRO'
_diffrn_measurement_method '\w scans'
_diffrn_radiation_collimation 'Rigaku Integrated Confocal MaxFlux double bounce multi-layer mirror optics'
_diffrn_radiation_monochromator none
_diffrn_radiation_probe x-ray
_diffrn_radiation_type 'Mo K\a'
_diffrn_radiation_wavelength 0.71073
_diffrn_reflns_av_R_equivalents 0.0644
_diffrn_reflns_av_unetI/netI 0.0463
_diffrn_reflns_Laue_measured_fraction_full 0.996
_diffrn_reflns_Laue_measured_fraction_max 0.990
_diffrn_reflns_limit_h_max 17
_diffrn_reflns_limit_h_min -17
_diffrn_reflns_limit_k_max 13
_diffrn_reflns_limit_k_min -12
_diffrn_reflns_limit_l_max 15
_diffrn_reflns_limit_l_min -15
_diffrn_reflns_number 19111
_diffrn_reflns_point_group_measured_fraction_full 0.996
_diffrn_reflns_point_group_measured_fraction_max 0.990
_diffrn_reflns_theta_full 25.242
_diffrn_reflns_theta_max 27.100
_diffrn_reflns_theta_min 3.671
_diffrn_source 'microfocus sealed X-ray tube'
_diffrn_source_type 'Rigaku micromax 003'
_exptl_absorpt_coefficient_mu 0.081
_exptl_absorpt_correction_T_max 1.00000
_exptl_absorpt_correction_T_min 0.38180
_exptl_absorpt_correction_type multi-scan
_exptl_absorpt_process_details
;
CrysAlisPro 1.171.39.46 (Rigaku Oxford Diffraction, 2018)
Empirical absorption correction using spherical harmonics,
 implemented in SCALE3 ABSPACK scaling algorithm.
;
_exptl_crystal_colour yellow
_exptl_crystal_density_diffrn 1.225
_exptl_crystal_description chunk
_exptl_crystal_F_000 688
_exptl_crystal_size_max 0.50
_exptl_crystal_size_mid 0.45
_exptl_crystal_size_min 0.30
_refine_diff_density_max 0.332
_refine_diff_density_min -0.328
_refine_diff_density_rms 0.074
_refine_ls_extinction_method none
_refine_ls_goodness_of_fit_ref 1.072
_refine_ls_hydrogen_treatment constr
_refine_ls_matrix_type full
_refine_ls_number_parameters 410
_refine_ls_number_reflns 3825
_refine_ls_number_restraints 441
_refine_ls_restrained_S_all 1.054
_refine_ls_R_factor_all 0.0587
_refine_ls_R_factor_gt 0.0530
_refine_ls_shift/su_max 0.000
_refine_ls_shift/su_mean 0.000
_refine_ls_structure_factor_coef Fsqd
_refine_ls_weighting_details 'w=1/[\s^2^(Fo^2^)+(0.1028P)^2^+0.0795P] where P=(Fo^2^+2Fc^2^)/3'
_refine_ls_weighting_scheme calc
_refine_ls_wR_factor_gt 0.1384
_refine_ls_wR_factor_ref 0.1444
_reflns_Friedel_coverage 0.000
_reflns_number_gt 3293
_reflns_number_total 3825
_reflns_threshold_expression 'I > 2\s(I)'
_cod_data_source_file d1cc02746h2.cif
_cod_data_source_block compound_E-2a
_cod_depositor_comments 'Adding full bibliography for 7128749--7128753.cif.'
_cod_original_cell_volume 1753.08(10)
_cod_original_sg_symbol_H-M 'P 21/c'
_cod_database_code 7128750
_shelx_space_group_comment
;
The symmetry employed for this shelxl refinement is uniquely defined
by the following loop, which should always be used as a source of
symmetry information in preference to the above space-group names.
They are only intended as comments.
;

loop_
_space_group_symop_operation_xyz
'x, y, z'
'-x, y+1/2, -z+1/2'
'-x, -y, -z'
'x, -y-1/2, z-1/2'

loop_
_atom_site_label
_atom_site_type_symbol
_atom_site_fract_x
_atom_site_fract_y
_atom_site_fract_z
_atom_site_U_iso_or_equiv
_atom_site_adp_type
_atom_site_occupancy
_atom_site_site_symmetry_order
_atom_site_calc_flag
_atom_site_refinement_flags_posn
_atom_site_refinement_flags_adp
_atom_site_refinement_flags_occupancy
_atom_site_disorder_assembly
_atom_site_disorder_group
N1 N 0.71158(12) 0.54257(16) 0.72357(11) 0.0329(4) Uani 0.794(4) 1 d D . P A 1
C1 C 0.79672(17) 0.6122(2) 0.69699(18) 0.0305(5) Uani 0.794(4) 1 d D . P A 1
O1 O 0.8783(4) 0.3149(7) 0.5712(6) 0.0451(13) Uani 0.794(4) 1 d D . P A 1
N2 N 0.65163(12) 0.54193(15) 0.64475(11) 0.0307(4) Uani 0.794(4) 1 d D . P A 1
C2 C 0.8354(3) 0.6017(5) 0.5932(3) 0.0289(7) Uani 0.794(4) 1 d D . P A 1
O2 O 0.7405(4) 0.1990(4) 0.5328(7) 0.0329(8) Uani 0.794(4) 1 d D . P A 1
C3 C 0.79189(16) 0.5353(3) 0.49211(19) 0.0312(4) Uani 0.794(4) 1 d D . P A 1
H3A H 0.745128 0.596400 0.457214 0.037 Uiso 0.794(4) 1 calc R U P A 1
H3B H 0.845008 0.522682 0.440904 0.037 Uiso 0.794(4) 1 calc R U P A 1
N3 N 0.7416(2) 0.4097(3) 0.5031(3) 0.0263(4) Uani 0.794(4) 1 d D . P A 1
C4 C 0.6394(2) 0.3981(4) 0.4650(3) 0.0276(6) Uani 0.794(4) 1 d D . P A 1
H4A H 0.634090 0.327395 0.410929 0.033 Uiso 0.794(4) 1 calc R U P A 1
H4AB H 0.619567 0.479335 0.428043 0.033 Uiso 0.794(4) 1 calc R U P A 1
C5 C 0.5696(3) 0.3708(5) 0.5561(3) 0.0261(7) Uani 0.794(4) 1 d D . P A 1
C6 C 0.5768(2) 0.4470(3) 0.6499(2) 0.0292(6) Uani 0.794(4) 1 d D . P A 1
C7 C 0.7942(4) 0.3074(4) 0.5391(7) 0.0286(6) Uani 0.794(4) 1 d D . P A 1
C8 C 0.7776(3) 0.0747(4) 0.5752(3) 0.0370(10) Uani 0.794(4) 1 d D . P A 1
C9 C 0.7857(5) 0.0845(4) 0.6980(3) 0.0648(8) Uani 0.794(4) 1 d D . P A 1
H9A H 0.803664 -0.000017 0.728628 0.097 Uiso 0.794(4) 1 calc R U P A 1
H9B H 0.723161 0.111613 0.726073 0.097 Uiso 0.794(4) 1 calc R U P A 1
H9C H 0.835662 0.148160 0.718771 0.097 Uiso 0.794(4) 1 calc R U P A 1
C10 C 0.6972(3) -0.0165(4) 0.5400(4) 0.0447(7) Uani 0.794(4) 1 d D . P A 1
H10A H 0.713315 -0.104233 0.564599 0.067 Uiso 0.794(4) 1 calc R U P A 1
H10B H 0.689682 -0.015524 0.460576 0.067 Uiso 0.794(4) 1 calc R U P A 1
H10C H 0.636296 0.011044 0.571899 0.067 Uiso 0.794(4) 1 calc R U P A 1
C11 C 0.8726(2) 0.0391(4) 0.5266(4) 0.0560(8) Uani 0.794(4) 1 d D . P A 1
H11A H 0.889043 -0.050450 0.545681 0.084 Uiso 0.794(4) 1 calc R U P A 1
H11B H 0.923725 0.096934 0.554917 0.084 Uiso 0.794(4) 1 calc R U P A 1
H11C H 0.866929 0.047471 0.447323 0.084 Uiso 0.794(4) 1 calc R U P A 1
C12 C 0.9264(3) 0.6585(7) 0.5794(5) 0.0375(8) Uani 0.794(4) 1 d D . P A 1
H12 H 0.956411 0.649750 0.511392 0.045 Uiso 0.794(4) 1 calc R U P A 1
C13 C 0.9740(5) 0.7273(9) 0.6621(5) 0.0404(10) Uani 0.794(4) 1 d D . P A 1
H13 H 1.035500 0.765157 0.649696 0.048 Uiso 0.794(4) 1 calc R U P A 1
C14 C 0.9325(3) 0.7411(7) 0.7627(4) 0.0434(10) Uani 0.794(4) 1 d D . P A 1
H14 H 0.962976 0.792893 0.817629 0.052 Uiso 0.794(4) 1 calc R U P A 1
C15 C 0.8455(2) 0.6779(3) 0.7817(2) 0.0384(6) Uani 0.794(4) 1 d D . P A 1
H15 H 0.819371 0.679304 0.852148 0.046 Uiso 0.794(4) 1 calc R U P A 1
C16 C 0.5172(3) 0.4257(3) 0.7371(3) 0.0359(6) Uani 0.794(4) 1 d D . P A 1
H16 H 0.524403 0.476458 0.801149 0.043 Uiso 0.794(4) 1 calc R U P A 1
C17 C 0.4471(3) 0.3298(3) 0.7298(4) 0.0378(7) Uani 0.794(4) 1 d D . P A 1
H17 H 0.405673 0.314495 0.788621 0.045 Uiso 0.794(4) 1 calc R U P A 1
C18 C 0.4379(4) 0.2565(6) 0.6361(4) 0.0367(9) Uani 0.794(4) 1 d D . P A 1
H18 H 0.389454 0.191246 0.630763 0.044 Uiso 0.794(4) 1 calc R U P A 1
C19 C 0.4993(2) 0.2770(3) 0.5484(3) 0.0296(5) Uani 0.794(4) 1 d D . P A 1
H19 H 0.492093 0.226163 0.484426 0.036 Uiso 0.794(4) 1 calc R U P A 1
N1B N 0.6958(5) 0.5848(6) 0.6456(4) 0.0392(16) Uani 0.206(4) 1 d D . P A 2
C1B C 0.7898(6) 0.6368(8) 0.6618(8) 0.0298(18) Uani 0.206(4) 1 d D . P A 2
O1B O 0.8837(13) 0.327(3) 0.581(2) 0.036(3) Uani 0.206(4) 1 d D . P A 2
N2B N 0.6703(6) 0.5067(7) 0.7160(5) 0.0424(16) Uani 0.206(4) 1 d D . P A 2
C2B C 0.8552(11) 0.6142(19) 0.5800(12) 0.025(2) Uani 0.206(4) 1 d D . P A 2
O2B O 0.7468(17) 0.2193(16) 0.536(3) 0.035(3) Uani 0.206(4) 1 d D . P A 2
C3B C 0.8143(8) 0.5388(13) 0.4805(9) 0.0312(4) Uani 0.206(4) 1 d D . P A 2
H13C H 0.776843 0.599974 0.433584 0.037 Uiso 0.206(4) 1 calc R U P A 2
H13D H 0.869800 0.508062 0.438385 0.037 Uiso 0.206(4) 1 calc R U P A 2
N3B N 0.7543(9) 0.4317(12) 0.5009(13) 0.0263(4) Uani 0.206(4) 1 d D . P A 2
C4B C 0.6518(10) 0.418(2) 0.4815(13) 0.039(3) Uani 0.206(4) 1 d D . P A 2
H4BA H 0.642515 0.347755 0.427125 0.047 Uiso 0.206(4) 1 calc R U P A 2
H4BB H 0.628348 0.498408 0.446442 0.047 Uiso 0.206(4) 1 calc R U P A 2
C5B C 0.5847(13) 0.389(2) 0.5734(12) 0.030(3) Uani 0.206(4) 1 d D . P A 2
C6B C 0.5892(9) 0.4309(14) 0.6788(9) 0.032(2) Uani 0.206(4) 1 d D . P A 2
C7B C 0.8019(16) 0.3243(18) 0.543(3) 0.0286(6) Uani 0.206(4) 1 d D . P A 2
C8B C 0.7773(10) 0.0953(16) 0.5854(14) 0.032(3) Uani 0.206(4) 1 d D . P A 2
C9B C 0.795(2) 0.110(2) 0.7063(14) 0.0648(8) Uani 0.206(4) 1 d D . P A 2
H9BA H 0.781286 0.027677 0.742316 0.097 Uiso 0.206(4) 1 calc R U P A 2
H9BB H 0.751546 0.176998 0.733751 0.097 Uiso 0.206(4) 1 calc R U P A 2
H9BC H 0.862433 0.134794 0.721480 0.097 Uiso 0.206(4) 1 calc R U P A 2
C10B C 0.6944(15) 0.006(2) 0.558(2) 0.072(5) Uani 0.206(4) 1 d D . P A 2
H10D H 0.699031 -0.070758 0.604589 0.108 Uiso 0.206(4) 1 calc R U P A 2
H10E H 0.696982 -0.020111 0.481726 0.108 Uiso 0.206(4) 1 calc R U P A 2
H10F H 0.632837 0.050568 0.570069 0.108 Uiso 0.206(4) 1 calc R U P A 2
C11B C 0.8680(15) 0.051(2) 0.528(2) 0.118(8) Uani 0.206(4) 1 d D . P A 2
H11D H 0.883634 -0.038396 0.549622 0.177 Uiso 0.206(4) 1 calc R U P A 2
H11E H 0.922658 0.107318 0.548086 0.177 Uiso 0.206(4) 1 calc R U P A 2
H11F H 0.855981 0.054011 0.449054 0.177 Uiso 0.206(4) 1 calc R U P A 2
C12B C 0.9434(14) 0.670(3) 0.5902(18) 0.039(3) Uani 0.206(4) 1 d D . P A 2
H12B H 0.986538 0.660868 0.532047 0.047 Uiso 0.206(4) 1 calc R U P A 2
C13B C 0.975(2) 0.739(4) 0.681(2) 0.045(4) Uani 0.206(4) 1 d D . P A 2
H13B H 1.034085 0.785649 0.681727 0.054 Uiso 0.206(4) 1 calc R U P A 2
C14B C 0.9159(15) 0.739(3) 0.7684(17) 0.058(5) Uani 0.206(4) 1 d D . P A 2
H14B H 0.939782 0.764261 0.838359 0.070 Uiso 0.206(4) 1 calc R U P A 2
C15B C 0.8218(8) 0.6995(11) 0.7516(8) 0.045(2) Uani 0.206(4) 1 d D . P A 2
H15B H 0.776649 0.717691 0.806323 0.054 Uiso 0.206(4) 1 calc R U P A 2
C16B C 0.5254(10) 0.3897(12) 0.7565(11) 0.039(3) Uani 0.206(4) 1 d D . P A 2
H16B H 0.532045 0.420144 0.829130 0.047 Uiso 0.206(4) 1 calc R U P A 2
C17B C 0.4535(14) 0.3056(17) 0.7280(16) 0.0378(7) Uani 0.206(4) 1 d D . P A 2
H17B H 0.408284 0.280302 0.780586 0.045 Uiso 0.206(4) 1 calc R U P A 2
C18B C 0.4447(15) 0.255(2) 0.6228(15) 0.042(4) Uani 0.206(4) 1 d D . P A 2
H18B H 0.393866 0.198791 0.599120 0.050 Uiso 0.206(4) 1 calc R U P A 2
C19B C 0.5180(12) 0.2968(18) 0.5568(13) 0.061(5) Uani 0.206(4) 1 d D . P A 2
H19B H 0.521248 0.252931 0.489242 0.073 Uiso 0.206(4) 1 calc R U P A 2

loop_
_atom_site_aniso_label
_atom_site_aniso_U_11
_atom_site_aniso_U_22
_atom_site_aniso_U_33
_atom_site_aniso_U_23
_atom_site_aniso_U_13
_atom_site_aniso_U_12
N1 0.0335(8) 0.0428(8) 0.0225(7) -0.0051(5) 0.0029(6) -0.0031(6)
C1 0.0343(8) 0.0328(11) 0.0245(11) 0.0024(8) 0.0018(8) -0.0012(7)
O1 0.0320(12) 0.0446(15) 0.058(3) 0.0090(18) -0.0051(13) -0.0047(9)
N2 0.0321(8) 0.0352(7) 0.0250(7) -0.0034(5) 0.0027(6) 0.0032(6)
C2 0.0243(15) 0.0331(12) 0.0295(13) 0.0077(10) 0.0021(9) -0.0025(11)
O2 0.0322(10) 0.0305(12) 0.0361(13) -0.0012(11) 0.0016(8) -0.0031(9)
C3 0.0300(12) 0.0407(6) 0.0232(8) 0.0059(5) 0.0045(7) -0.0038(9)
N3 0.0271(10) 0.0311(11) 0.0209(4) 0.0010(8) 0.0032(6) -0.0045(6)
C4 0.0248(9) 0.0408(14) 0.0170(12) -0.0001(10) -0.0029(8) 0.0008(7)
C5 0.0240(16) 0.0338(18) 0.0203(9) -0.0024(8) -0.0026(10) 0.0011(11)
C6 0.0272(10) 0.0372(11) 0.0231(13) -0.0020(10) 0.0006(9) 0.0021(8)
C7 0.0290(11) 0.0332(14) 0.0238(9) -0.0029(14) 0.0046(8) -0.0024(10)
C8 0.0516(18) 0.0322(17) 0.0275(11) 0.0041(12) 0.0041(9) 0.0023(11)
C9 0.0973(18) 0.062(2) 0.0341(10) 0.0070(11) -0.0093(10) -0.0232(16)
C10 0.0547(12) 0.0385(17) 0.0414(15) -0.0036(13) 0.0080(9) -0.0108(9)
C11 0.0458(12) 0.0370(15) 0.086(2) 0.0023(14) 0.0179(13) 0.0082(11)
C12 0.039(2) 0.0442(17) 0.0295(11) 0.0062(9) -0.0014(14) -0.0076(16)
C13 0.0356(16) 0.048(2) 0.037(2) 0.0060(16) -0.0009(16) -0.0112(12)
C14 0.0396(13) 0.0494(18) 0.0410(18) -0.0002(13) -0.0028(11) -0.0143(13)
C15 0.0399(13) 0.0470(12) 0.0283(11) -0.0040(9) -0.0004(8) -0.0068(9)
C16 0.0371(10) 0.0441(15) 0.0267(12) -0.0045(9) 0.0040(8) 0.0006(10)
C17 0.0390(9) 0.0432(18) 0.0317(6) -0.0013(10) 0.0083(6) -0.0009(12)
C18 0.0323(13) 0.0413(19) 0.0369(16) 0.0043(12) 0.0070(11) -0.0031(11)
C19 0.0238(11) 0.0402(10) 0.0245(10) -0.0049(7) -0.0045(8) -0.0021(9)
N1B 0.043(3) 0.044(3) 0.030(3) -0.006(2) 0.008(2) 0.001(2)
C1B 0.031(3) 0.027(3) 0.032(4) 0.008(3) 0.007(3) 0.000(2)
O1B 0.028(5) 0.046(6) 0.032(4) -0.009(4) -0.007(4) 0.010(4)
N2B 0.044(4) 0.056(4) 0.028(3) -0.007(3) 0.002(3) -0.003(3)
C2B 0.021(5) 0.034(5) 0.020(3) 0.001(3) 0.010(3) -0.011(3)
O2B 0.035(5) 0.036(5) 0.032(4) -0.004(5) -0.004(4) 0.008(3)
C3B 0.0300(12) 0.0407(6) 0.0232(8) 0.0059(5) 0.0045(7) -0.0038(9)
N3B 0.0271(10) 0.0311(11) 0.0209(4) 0.0010(8) 0.0032(6) -0.0045(6)
C4B 0.053(5) 0.049(6) 0.015(4) -0.010(3) -0.010(3) -0.004(4)
C5B 0.021(4) 0.028(5) 0.039(6) 0.001(4) -0.012(4) -0.009(3)
C6B 0.029(4) 0.039(5) 0.027(5) -0.004(4) -0.005(3) -0.001(3)
C7B 0.0290(11) 0.0332(14) 0.0238(9) -0.0029(14) 0.0046(8) -0.0024(10)
C8B 0.025(4) 0.025(4) 0.049(5) -0.018(3) 0.013(3) -0.005(3)
C9B 0.0973(18) 0.062(2) 0.0341(10) 0.0070(11) -0.0093(10) -0.0232(16)
C10B 0.121(10) 0.036(6) 0.058(9) -0.016(5) -0.010(7) -0.011(6)
C11B 0.136(12) 0.071(11) 0.150(16) 0.044(10) 0.073(13) 0.068(9)
C12B 0.025(5) 0.057(6) 0.035(6) 0.015(5) -0.002(4) -0.025(4)
C13B 0.042(6) 0.052(7) 0.040(8) -0.006(5) -0.017(5) -0.015(5)
C14B 0.065(9) 0.075(11) 0.034(6) -0.016(6) -0.001(6) 0.001(7)
C15B 0.052(5) 0.054(5) 0.031(5) -0.002(4) 0.009(3) 0.003(4)
C16B 0.040(4) 0.051(7) 0.026(4) -0.001(4) 0.008(3) 0.004(4)
C17B 0.0390(9) 0.0432(18) 0.0317(6) -0.0013(10) 0.0083(6) -0.0009(12)
C18B 0.043(8) 0.042(7) 0.039(6) -0.022(5) -0.012(5) -0.012(5)
C19B 0.044(7) 0.101(9) 0.036(5) -0.031(4) -0.005(4) -0.021(5)

loop_
_atom_type_symbol
_atom_type_description
_atom_type_scat_dispersion_real
_atom_type_scat_dispersion_imag
_atom_type_scat_source
C C 0.0033 0.0016 'International Tables Vol C Tables 4.2.6.8 and 6.1.1.4'
H H 0.0000 0.0000 'International Tables Vol C Tables 4.2.6.8 and 6.1.1.4'
N N 0.0061 0.0033 'International Tables Vol C Tables 4.2.6.8 and 6.1.1.4'
O O 0.0106 0.0060 'International Tables Vol C Tables 4.2.6.8 and 6.1.1.4'

loop_
_geom_angle_atom_site_label_1
_geom_angle_atom_site_label_2
_geom_angle_atom_site_label_3
_geom_angle
_geom_angle_site_symmetry_1
_geom_angle_site_symmetry_3
_geom_angle_publ_flag
N2 N1 C1 110.58(18) . . ?
C15 C1 C2 121.9(2) . . ?
C15 C1 N1 117.0(2) . . ?
C2 C1 N1 120.7(2) . . ?
N1 N2 C6 115.3(2) . . ?
C12 C2 C1 116.5(3) . . ?
C12 C2 C3 114.7(3) . . ?
C1 C2 C3 128.7(3) . . ?
C7 O2 C8 121.6(4) . . ?
N3 C3 C2 119.5(3) . . ?
N3 C3 H3A 107.4 . . ?
C2 C3 H3A 107.4 . . ?
N3 C3 H3B 107.4 . . ?
C2 C3 H3B 107.4 . . ?
H3A C3 H3B 107.0 . . ?
C7 N3 C4 122.5(3) . . ?
C7 N3 C3 118.1(3) . . ?
C4 N3 C3 119.2(3) . . ?
N3 C4 C5 113.5(3) . . ?
N3 C4 H4A 108.9 . . ?
C5 C4 H4A 108.9 . . ?
N3 C4 H4AB 108.9 . . ?
C5 C4 H4AB 108.9 . . ?
H4A C4 H4AB 107.7 . . ?
C19 C5 C6 119.1(3) . . ?
C19 C5 C4 122.6(3) . . ?
C6 C5 C4 118.2(3) . . ?
C16 C6 C5 121.3(3) . . ?
C16 C6 N2 126.1(3) . . ?
C5 C6 N2 112.5(2) . . ?
O1 C7 O2 126.1(4) . . ?
O1 C7 N3 123.6(4) . . ?
O2 C7 N3 110.3(3) . . ?
O2 C8 C11 111.7(4) . . ?
O2 C8 C10 101.6(3) . . ?
C11 C8 C10 111.9(3) . . ?
O2 C8 C9 108.0(4) . . ?
C11 C8 C9 112.2(4) . . ?
C10 C8 C9 111.0(3) . . ?
C8 C9 H9A 109.5 . . ?
C8 C9 H9B 109.5 . . ?
H9A C9 H9B 109.5 . . ?
C8 C9 H9C 109.5 . . ?
H9A C9 H9C 109.5 . . ?
H9B C9 H9C 109.5 . . ?
C8 C10 H10A 109.5 . . ?
C8 C10 H10B 109.5 . . ?
H10A C10 H10B 109.5 . . ?
C8 C10 H10C 109.5 . . ?
H10A C10 H10C 109.5 . . ?
H10B C10 H10C 109.5 . . ?
C8 C11 H11A 109.5 . . ?
C8 C11 H11B 109.5 . . ?
H11A C11 H11B 109.5 . . ?
C8 C11 H11C 109.5 . . ?
H11A C11 H11C 109.5 . . ?
H11B C11 H11C 109.5 . . ?
C13 C12 C2 121.9(4) . . ?
C13 C12 H12 119.0 . . ?
C2 C12 H12 119.0 . . ?
C14 C13 C12 120.5(4) . . ?
C14 C13 H13 119.7 . . ?
C12 C13 H13 119.7 . . ?
C13 C14 C15 118.9(4) . . ?
C13 C14 H14 120.5 . . ?
C15 C14 H14 120.5 . . ?
C14 C15 C1 119.9(3) . . ?
C14 C15 H15 120.1 . . ?
C1 C15 H15 120.1 . . ?
C17 C16 C6 119.4(3) . . ?
C17 C16 H16 120.3 . . ?
C6 C16 H16 120.3 . . ?
C18 C17 C16 119.4(4) . . ?
C18 C17 H17 120.3 . . ?
C16 C17 H17 120.3 . . ?
C17 C18 C19 121.1(4) . . ?
C17 C18 H18 119.5 . . ?
C19 C18 H18 119.5 . . ?
C5 C19 C18 119.6(3) . . ?
C5 C19 H19 120.2 . . ?
C18 C19 H19 120.2 . . ?
N2B N1B C1B 115.3(8) . . ?
C15B C1B C2B 118.3(9) . . ?
C15B C1B N1B 125.1(9) . . ?
C2B C1B N1B 116.5(8) . . ?
N1B N2B C6B 111.6(8) . . ?
C12B C2B C1B 117.6(12) . . ?
C12B C2B C3B 126.5(12) . . ?
C1B C2B C3B 115.5(10) . . ?
C7B O2B C8B 121.7(15) . . ?
N3B C3B C2B 117.2(11) . . ?
N3B C3B H13C 108.0 . . ?
C2B C3B H13C 108.0 . . ?
N3B C3B H13D 108.0 . . ?
C2B C3B H13D 108.0 . . ?
H13C C3B H13D 107.2 . . ?
C7B N3B C3B 115.1(13) . . ?
C7B N3B C4B 115.7(13) . . ?
C3B N3B C4B 129.2(13) . . ?
N3B C4B C5B 121.2(13) . . ?
N3B C4B H4BA 107.0 . . ?
C5B C4B H4BA 107.0 . . ?
N3B C4B H4BB 107.0 . . ?
C5B C4B H4BB 107.0 . . ?
H4BA C4B H4BB 106.8 . . ?
C19B C5B C6B 112.4(12) . . ?
C19B C5B C4B 117.4(12) . . ?
C6B C5B C4B 129.5(12) . . ?
C5B C6B C16B 123.1(11) . . ?
C5B C6B N2B 119.3(10) . . ?
C16B C6B N2B 117.0(10) . . ?
O1B C7B O2B 125.1(17) . . ?
O1B C7B N3B 123.4(17) . . ?
O2B C7B N3B 111.5(13) . . ?
O2B C8B C10B 103.7(14) . . ?
O2B C8B C9B 110.9(17) . . ?
C10B C8B C9B 112.2(14) . . ?
O2B C8B C11B 107.3(16) . . ?
C10B C8B C11B 109.8(15) . . ?
C9B C8B C11B 112.5(17) . . ?
C8B C9B H9BA 109.5 . . ?
C8B C9B H9BB 109.5 . . ?
H9BA C9B H9BB 109.5 . . ?
C8B C9B H9BC 109.5 . . ?
H9BA C9B H9BC 109.5 . . ?
H9BB C9B H9BC 109.5 . . ?
C8B C10B H10D 109.5 . . ?
C8B C10B H10E 109.5 . . ?
H10D C10B H10E 109.5 . . ?
C8B C10B H10F 109.5 . . ?
H10D C10B H10F 109.5 . . ?
H10E C10B H10F 109.5 . . ?
C8B C11B H11D 109.5 . . ?
C8B C11B H11E 109.5 . . ?
H11D C11B H11E 109.5 . . ?
C8B C11B H11F 109.5 . . ?
H11D C11B H11F 109.5 . . ?
H11E C11B H11F 109.5 . . ?
C2B C12B C13B 123.6(17) . . ?
C2B C12B H12B 118.2 . . ?
C13B C12B H12B 118.2 . . ?
C14B C13B C12B 117.2(17) . . ?
C14B C13B H13B 121.4 . . ?
C12B C13B H13B 121.4 . . ?
C15B C14B C13B 117.5(16) . . ?
C15B C14B H14B 121.2 . . ?
C13B C14B H14B 121.2 . . ?
C1B C15B C14B 123.4(12) . . ?
C1B C15B H15B 118.3 . . ?
C14B C15B H15B 118.3 . . ?
C17B C16B C6B 119.5(13) . . ?
C17B C16B H16B 120.2 . . ?
C6B C16B H16B 120.2 . . ?
C16B C17B C18B 121.3(15) . . ?
C16B C17B H17B 119.3 . . ?
C18B C17B H17B 119.3 . . ?
C19B C18B C17B 112.7(13) . . ?
C19B C18B H18B 123.7 . . ?
C17B C18B H18B 123.7 . . ?
C5B C19B C18B 130.0(13) . . ?
C5B C19B H19B 115.0 . . ?
C18B C19B H19B 115.0 . . ?

loop_
_geom_bond_atom_site_label_1
_geom_bond_atom_site_label_2
_geom_bond_distance
_geom_bond_site_symmetry_2
_geom_bond_publ_flag
N1 N2 1.253(2) . ?
N1 C1 1.423(3) . ?
C1 C15 1.399(3) . ?
C1 C2 1.405(4) . ?
O1 C7 1.214(4) . ?
N2 C6 1.426(3) . ?
C2 C12 1.399(4) . ?
C2 C3 1.527(4) . ?
O2 C7 1.344(3) . ?
O2 C8 1.473(4) . ?
C3 N3 1.480(2) . ?
C3 H3A 0.9900 . ?
C3 H3B 0.9900 . ?
N3 C7 1.349(3) . ?
N3 C4 1.474(3) . ?
C4 C5 1.527(3) . ?
C4 H4A 0.9900 . ?
C4 H4AB 0.9900 . ?
C5 C19 1.372(4) . ?
C5 C6 1.399(3) . ?
C6 C16 1.391(4) . ?
C8 C11 1.503(4) . ?
C8 C10 1.507(4) . ?
C8 C9 1.516(4) . ?
C9 H9A 0.9800 . ?
C9 H9B 0.9800 . ?
C9 H9C 0.9800 . ?
C10 H10A 0.9800 . ?
C10 H10B 0.9800 . ?
C10 H10C 0.9800 . ?
C11 H11A 0.9800 . ?
C11 H11B 0.9800 . ?
C11 H11C 0.9800 . ?
C12 C13 1.389(5) . ?
C12 H12 0.9500 . ?
C13 C14 1.389(4) . ?
C13 H13 0.9500 . ?
C14 C15 1.391(4) . ?
C14 H14 0.9500 . ?
C15 H15 0.9500 . ?
C16 C17 1.384(4) . ?
C16 H16 0.9500 . ?
C17 C18 1.383(4) . ?
C17 H17 0.9500 . ?
C18 C19 1.409(4) . ?
C18 H18 0.9500 . ?
C19 H19 0.9500 . ?
N1B N2B 1.244(10) . ?
N1B C1B 1.411(10) . ?
C1B C15B 1.344(11) . ?
C1B C2B 1.393(11) . ?
O1B C7B 1.203(15) . ?
N2B C6B 1.427(12) . ?
C2B C12B 1.346(13) . ?
C2B C3B 1.544(13) . ?
O2B C7B 1.327(13) . ?
O2B C8B 1.477(14) . ?
C3B N3B 1.409(11) . ?
C3B H13C 0.9900 . ?
C3B H13D 0.9900 . ?
N3B C7B 1.384(14) . ?
N3B C4B 1.431(13) . ?
C4B C5B 1.515(14) . ?
C4B H4BA 0.9900 . ?
C4B H4BB 0.9900 . ?
C5B C19B 1.334(12) . ?
C5B C6B 1.368(12) . ?
C6B C16B 1.387(13) . ?
C8B C10B 1.499(14) . ?
C8B C9B 1.508(15) . ?
C8B C11B 1.528(15) . ?
C9B H9BA 0.9800 . ?
C9B H9BB 0.9800 . ?
C9B H9BC 0.9800 . ?
C10B H10D 0.9800 . ?
C10B H10E 0.9800 . ?
C10B H10F 0.9800 . ?
C11B H11D 0.9800 . ?
C11B H11E 0.9800 . ?
C11B H11F 0.9800 . ?
C12B C13B 1.380(15) . ?
C12B H12B 0.9500 . ?
C13B C14B 1.372(15) . ?
C13B H13B 0.9500 . ?
C14B C15B 1.366(14) . ?
C14B H14B 0.9500 . ?
C15B H15B 0.9500 . ?
C16B C17B 1.355(15) . ?
C16B H16B 0.9500 . ?
C17B C18B 1.398(15) . ?
C17B H17B 0.9500 . ?
C18B C19B 1.385(15) . ?
C18B H18B 0.9500 . ?
C19B H19B 0.9500 . ?

loop_
_geom_hbond_atom_site_label_D
_geom_hbond_atom_site_label_H
_geom_hbond_atom_site_label_A
_geom_hbond_distance_DH
_geom_hbond_distance_HA
_geom_hbond_distance_DA
_geom_hbond_angle_DHA
_geom_hbond_site_symmetry_A
_geom_hbond_publ_flag
C9 H9C O1 0.98 2.59 3.142(8) 116.0 . yes
C11 H11B O1 0.98 2.35 2.906(8) 115.2 . yes
C11B H11E O1B 0.98 2.37 2.94(4) 116.2 . yes

loop_
_geom_torsion_atom_site_label_1
_geom_torsion_atom_site_label_2
_geom_torsion_atom_site_label_3
_geom_torsion_atom_site_label_4
_geom_torsion
_geom_torsion_site_symmetry_1
_geom_torsion_site_symmetry_2
_geom_torsion_site_symmetry_3
_geom_torsion_site_symmetry_4
_geom_torsion_publ_flag
N2 N1 C1 C15 148.19(19) . . . . ?
N2 N1 C1 C2 -39.2(4) . . . . ?
C1 N1 N2 C6 163.2(2) . . . . ?
C15 C1 C2 C12 1.1(6) . . . . ?
N1 C1 C2 C12 -171.1(4) . . . . ?
C15 C1 C2 C3 -179.3(4) . . . . ?
N1 C1 C2 C3 8.4(6) . . . . ?
C12 C2 C3 N3 139.0(4) . . . . ?
C1 C2 C3 N3 -40.6(6) . . . . ?
C2 C3 N3 C7 -63.8(6) . . . . ?
C2 C3 N3 C4 121.9(4) . . . . ?
C7 N3 C4 C5 70.7(7) . . . . ?
C3 N3 C4 C5 -115.3(4) . . . . ?
N3 C4 C5 C19 -133.2(4) . . . . ?
N3 C4 C5 C6 48.2(6) . . . . ?
C19 C5 C6 C16 2.8(7) . . . . ?
C4 C5 C6 C16 -178.5(4) . . . . ?
C19 C5 C6 N2 -178.6(4) . . . . ?
C4 C5 C6 N2 0.0(6) . . . . ?
N1 N2 C6 C16 51.2(4) . . . . ?
N1 N2 C6 C5 -127.3(3) . . . . ?
C8 O2 C7 O1 5.7(14) . . . . ?
C8 O2 C7 N3 -175.0(7) . . . . ?
C4 N3 C7 O1 -179.7(7) . . . . ?
C3 N3 C7 O1 6.2(11) . . . . ?
C4 N3 C7 O2 0.9(9) . . . . ?
C3 N3 C7 O2 -173.2(5) . . . . ?
C7 O2 C8 C11 -55.3(9) . . . . ?
C7 O2 C8 C10 -174.7(7) . . . . ?
C7 O2 C8 C9 68.4(8) . . . . ?
C1 C2 C12 C13 -3.1(9) . . . . ?
C3 C2 C12 C13 177.3(7) . . . . ?
C2 C12 C13 C14 0.5(13) . . . . ?
C12 C13 C14 C15 4.2(12) . . . . ?
C13 C14 C15 C1 -6.1(9) . . . . ?
C2 C1 C15 C14 3.5(5) . . . . ?
N1 C1 C15 C14 176.0(4) . . . . ?
C5 C6 C16 C17 -2.0(5) . . . . ?
N2 C6 C16 C17 179.7(3) . . . . ?
C6 C16 C17 C18 0.3(6) . . . . ?
C16 C17 C18 C19 0.6(8) . . . . ?
C6 C5 C19 C18 -1.9(7) . . . . ?
C4 C5 C19 C18 179.5(5) . . . . ?
C17 C18 C19 C5 0.2(8) . . . . ?
N2B N1B C1B C15B -56.0(11) . . . . ?
N2B N1B C1B C2B 120.3(13) . . . . ?
C1B N1B N2B C6B -162.7(9) . . . . ?
C15B C1B C2B C12B -8(3) . . . . ?
N1B C1B C2B C12B 175.8(19) . . . . ?
C15B C1B C2B C3B 178.5(12) . . . . ?
N1B C1B C2B C3B 2(2) . . . . ?
C12B C2B C3B N3B 144(2) . . . . ?
C1B C2B C3B N3B -43(2) . . . . ?
C2B C3B N3B C7B -72(2) . . . . ?
C2B C3B N3B C4B 109.3(19) . . . . ?
C7B N3B C4B C5B 61(3) . . . . ?
C3B N3B C4B C5B -121(2) . . . . ?
N3B C4B C5B C19B -134(2) . . . . ?
N3B C4B C5B C6B 36(4) . . . . ?
C19B C5B C6B C16B -5(3) . . . . ?
C4B C5B C6B C16B -175.8(19) . . . . ?
C19B C5B C6B N2B 165.9(16) . . . . ?
C4B C5B C6B N2B -5(3) . . . . ?
N1B N2B C6B C5B 39.0(18) . . . . ?
N1B N2B C6B C16B -149.3(10) . . . . ?
C8B O2B C7B O1B 8(5) . . . . ?
C8B O2B C7B N3B -173(3) . . . . ?
C3B N3B C7B O1B 14(5) . . . . ?
C4B N3B C7B O1B -167(3) . . . . ?
C3B N3B C7B O2B -165(2) . . . . ?
C4B N3B C7B O2B 14(4) . . . . ?
C7B O2B C8B C10B 179(3) . . . . ?
C7B O2B C8B C9B 59(3) . . . . ?
C7B O2B C8B C11B -64(3) . . . . ?
C1B C2B C12B C13B 5(4) . . . . ?
C3B C2B C12B C13B 178(3) . . . . ?
C2B C12B C13B C14B 7(6) . . . . ?
C12B C13B C14B C15B -17(5) . . . . ?
C2B C1B C15B C14B -2(2) . . . . ?
N1B C1B C15B C14B 174(2) . . . . ?
C13B C14B C15B C1B 15(4) . . . . ?
C5B C6B C16B C17B -1(2) . . . . ?
N2B C6B C16B C17B -172.6(14) . . . . ?
C6B C16B C17B C18B 3(3) . . . . ?
C16B C17B C18B C19B 2(3) . . . . ?
C6B C5B C19B C18B 12(4) . . . . ?
C4B C5B C19B C18B -176(2) . . . . ?
C17B C18B C19B C5B -11(4) . . . . ?
